data_7100345
loop_
_publ_author_name
'John Ripmeester'
'Gary D. Enright'
'Paul S. Sidhu'
'Konstantin A. Udachin'

_publ_section_title
;
The first example of a crystalline guest-free form of
the tris(5-acetyl-3-thienyl) methane (TATM) host material.
;
_journal_name_full 'Chemical Communications'
_journal_paper_doi 10.1039/b417110a
_journal_year 2005
_chemical_formula_sum 'C20.5 H19 O3.5 S3'
_chemical_formula_weight 417.54
_chemical_name_common TATM
_space_group_IT_number 2
_symmetry_cell_setting triclinic
_symmetry_space_group_name_Hall '-P 1'
_symmetry_space_group_name_H-M 'P -1'
_cell_angle_alpha 94.9120(10)
_cell_angle_beta 107.8570(10)
_cell_angle_gamma 95.9140(10)
_cell_formula_units_Z 2
_cell_length_a 8.1161(4)
_cell_length_b 10.5951(5)
_cell_length_c 12.3577(6)
_cell_measurement_temperature 125(2)
_cell_volume 998.33(8)
_diffrn_ambient_temperature 125(2)
_exptl_crystal_density_diffrn 1.389
_cod_original_formula_sum 'C20.50 H19 O3.50 S3'
_cod_database_code 7100345

loop_
_symmetry_equiv_pos_as_xyz
'x, y, z'
'-x, -y, -z'

loop_
_atom_site_label
_atom_site_type_symbol
_atom_site_fract_x
_atom_site_fract_y
_atom_site_fract_z
_atom_site_U_iso_or_equiv
_atom_site_adp_type
_atom_site_occupancy
_atom_site_symmetry_multiplicity
_atom_site_calc_flag
_atom_site_refinement_flags
_atom_site_disorder_assembly
_atom_site_disorder_group
S1 S 0.06931(4) 0.80648(3) 0.00754(3) 0.03697(8) Uani 1 1 d . . .
S2 S 0.25340(3) 0.54128(3) 0.48848(2) 0.02551(6) Uani 1 1 d . . .
S3 S 0.90957(3) 0.82749(3) 0.34055(2) 0.02772(7) Uani 1 1 d . . .
O1 O 0.02246(14) 0.58032(10) -0.16234(8) 0.0514(3) Uani 1 1 d . . .
O2 O 0.43995(11) 0.53578(8) 0.73753(7) 0.0353(2) Uani 1 1 d . . .
O3 O 1.13977(10) 1.06676(8) 0.35651(7) 0.0340(2) Uani 1 1 d . . .
C1 C 0.40616(12) 0.82917(10) 0.32851(8) 0.0227(2) Uani 1 1 d . . .
C2 C 0.29362(13) 0.79425(11) 0.20432(9) 0.0250(2) Uani 1 1 d . . .
C3 C 0.17626(14) 0.86907(12) 0.14693(10) 0.0306(3) Uani 1 1 d . . .
C4 C 0.18160(14) 0.67565(11) 0.02342(9) 0.0292(3) Uani 1 1 d . . .
C5 C 0.29679(14) 0.68230(11) 0.13234(9) 0.0270(3) Uani 1 1 d . . .
C6 C 0.14008(16) 0.57434(12) -0.07414(10) 0.0351(3) Uani 1 1 d . . .
C7 C 0.24577(18) 0.46576(14) -0.06300(11) 0.0420(3) Uani 1 1 d . . .
C8 C 0.37695(12) 0.73010(10) 0.40529(8) 0.0218(2) Uani 1 1 d . . .
C9 C 0.25028(13) 0.62567(10) 0.37575(9) 0.0250(2) Uani 1 1 d . . .
C10 C 0.42822(12) 0.64585(10) 0.57895(9) 0.0223(2) Uani 1 1 d . . .
C11 C 0.47985(12) 0.74045(10) 0.52266(9) 0.0217(2) Uani 1 1 d . . .
C12 C 0.50124(14) 0.62499(11) 0.69961(9) 0.0272(3) Uani 1 1 d . . .
C13 C 0.65470(18) 0.71789(15) 0.77404(11) 0.0459(4) Uani 1 1 d . . .
C14 C 0.59769(13) 0.85677(10) 0.33765(8) 0.0215(2) Uani 1 1 d . . .
C15 C 0.70412(13) 0.76476(10) 0.33408(9) 0.0254(2) Uani 1 1 d . . .
C16 C 0.85889(13) 0.98094(10) 0.34949(9) 0.0228(2) Uani 1 1 d . . .
C17 C 0.68791(13) 0.98210(10) 0.34747(9) 0.0230(2) Uani 1 1 d . . .
C18 C 0.99322(14) 1.08786(11) 0.35590(9) 0.0266(2) Uani 1 1 d . . .
C19 C 0.94551(16) 1.22054(12) 0.35871(12) 0.0370(3) Uani 1 1 d . . .
H1 H 0.3761(14) 0.9069(11) 0.3545(9) 0.020(3) Uiso 1 1 d . . .
H3 H 0.1491(17) 0.9442(13) 0.1758(11) 0.036(4) Uiso 1 1 d . . .
H5 H 0.3588(14) 0.6191(11) 0.1543(9) 0.015(3) Uiso 1 1 d . . .
H9 H 0.1689(17) 0.5953(13) 0.3069(11) 0.038(4) Uiso 1 1 d . . .
H11 H 0.5703(14) 0.8047(11) 0.5548(10) 0.021(3) Uiso 1 1 d . . .
H15 H 0.6418(13) 1.0463(10) 0.3506(8) 0.009(2) Uiso 1 1 d . . .
H15 H 0.6778(15) 0.6746(12) 0.3304(10) 0.026(3) Uiso 1 1 d . . .
H7A H 0.293(2) 0.4496(16) 0.0175(14) 0.069(5) Uiso 1 1 d . . .
H13A H 0.648(2) 0.8018(19) 0.7625(16) 0.090(7) Uiso 1 1 d . . .
H19A H 0.876(2) 1.2332(16) 0.4092(13) 0.060(5) Uiso 1 1 d . . .
H7B H 0.188(2) 0.3916(18) -0.1026(15) 0.078(6) Uiso 1 1 d . . .
H13B H 0.6686(19) 0.7162(15) 0.8560(13) 0.056(5) Uiso 1 1 d . . .
H19B H 0.881(2) 1.2357(16) 0.2850(14) 0.067(5) Uiso 1 1 d . . .
H7C H 0.329(2) 0.4878(18) -0.0941(16) 0.087(6) Uiso 1 1 d . . .
H13C H 0.732(3) 0.705(2) 0.7633(18) 0.099(8) Uiso 1 1 d . . .
H19C H 1.054(2) 1.2797(16) 0.3801(14) 0.065(5) Uiso 1 1 d . . .
C24 C 0.6266(4) 0.8957(3) 1.0450(2) 0.0500(9) Uani 0.50 1 d P A -1
H24A H 0.6461 0.8075 1.0278 0.075 Uiso 0.50 1 calc PR A -1
H24B H 0.6043 0.9056 1.1186 0.075 Uiso 0.50 1 calc PR A -1
H24C H 0.7305 0.9544 1.0490 0.075 Uiso 0.50 1 calc PR A -1
O4 O 0.3952(3) 0.8475(2) 0.87169(19) 0.0594(7) Uani 0.50 1 d P A -1
C25 C 0.4719(3) 0.9256(3) 0.9523(2) 0.0398(7) Uani 0.50 1 d P A -1
C26 C 0.4200(5) 1.0541(3) 0.9671(3) 0.0559(9) Uani 0.50 1 d P A -1
H26A H 0.5197 1.1194 0.9764 0.084 Uiso 0.50 1 calc PR A -1
H26B H 0.3825 1.0629 1.0353 0.084 Uiso 0.50 1 calc PR A -1
H26C H 0.3234 1.0651 0.8995 0.084 Uiso 0.50 1 calc PR A -1

loop_
_atom_site_aniso_label
_atom_site_aniso_U_11
_atom_site_aniso_U_22
_atom_site_aniso_U_33
_atom_site_aniso_U_23
_atom_site_aniso_U_13
_atom_site_aniso_U_12
S1 0.03062(14) 0.04141(16) 0.02951(14) 0.00700(12) -0.00244(11) -0.00218(12)
S2 0.02355(11) 0.02279(12) 0.02828(12) -0.00242(10) 0.00977(9) -0.00566(9)
S3 0.02127(10) 0.02548(13) 0.03665(14) 0.00143(11) 0.01116(10) 0.00015(10)
O1 0.0572(6) 0.0492(6) 0.0291(4) 0.0002(4) -0.0058(4) -0.0120(5)
O2 0.0417(4) 0.0320(4) 0.0329(4) 0.0069(3) 0.0144(3) -0.0024(4)
O3 0.0234(3) 0.0349(4) 0.0416(4) -0.0045(4) 0.0129(3) -0.0060(3)
C1 0.0179(4) 0.0263(5) 0.0218(4) 0.0003(4) 0.0050(3) -0.0004(4)
C2 0.0184(4) 0.0303(5) 0.0236(5) 0.0029(4) 0.0054(4) -0.0043(4)
C3 0.0244(5) 0.0346(6) 0.0284(5) 0.0034(5) 0.0036(4) -0.0008(4)
C4 0.0252(5) 0.0344(6) 0.0241(5) 0.0028(4) 0.0061(4) -0.0077(4)
C5 0.0225(4) 0.0332(5) 0.0225(5) 0.0032(4) 0.0059(4) -0.0044(4)
C6 0.0361(5) 0.0401(6) 0.0241(5) 0.0016(5) 0.0097(4) -0.0156(5)
C7 0.0418(6) 0.0510(8) 0.0301(6) -0.0053(6) 0.0135(5) -0.0052(6)
C8 0.0176(4) 0.0250(5) 0.0228(4) 0.0004(4) 0.0076(3) 0.0012(4)
C9 0.0219(4) 0.0275(5) 0.0232(5) -0.0018(4) 0.0067(4) -0.0026(4)
C10 0.0190(4) 0.0220(5) 0.0243(4) -0.0013(4) 0.0071(4) -0.0016(4)
C11 0.0167(4) 0.0234(5) 0.0238(4) -0.0021(4) 0.0071(3) -0.0004(4)
C12 0.0263(5) 0.0282(5) 0.0268(5) 0.0023(4) 0.0095(4) 0.0005(4)
C13 0.0406(7) 0.0584(8) 0.0272(6) 0.0086(6) 0.0008(5) -0.0171(6)
C14 0.0187(4) 0.0230(5) 0.0199(4) 0.0001(4) 0.0045(3) -0.0023(4)
C15 0.0216(4) 0.0242(5) 0.0291(5) 0.0016(4) 0.0081(4) -0.0021(4)
C16 0.0222(4) 0.0220(5) 0.0227(4) 0.0003(4) 0.0071(4) -0.0014(4)
C17 0.0215(4) 0.0237(5) 0.0219(4) 0.0004(4) 0.0062(4) -0.0013(4)
C18 0.0242(4) 0.0272(5) 0.0258(5) -0.0030(4) 0.0085(4) -0.0050(4)
C19 0.0359(6) 0.0243(5) 0.0495(7) 0.0003(5) 0.0157(5) -0.0048(5)
C24 0.0526(16) 0.0641(19) 0.0263(12) 0.0086(13) 0.0041(12) 0.0006(15)
O4 0.0580(12) 0.0595(13) 0.0472(11) -0.0087(10) 0.0021(10) 0.0052(11)
C25 0.0396(12) 0.0509(15) 0.0290(11) 0.0044(11) 0.0142(10) -0.0028(12)
C26 0.0619(18) 0.0506(19) 0.0638(19) 0.0092(15) 0.0328(15) 0.0051(15)

loop_
_geom_bond_atom_site_label_1
_geom_bond_atom_site_label_2
_geom_bond_distance
_geom_bond_site_symmetry_2
_geom_bond_publ_flag
S1 C3 1.7115(11) . ?
S1 C4 1.7286(13) . ?
S2 C9 1.7138(12) . ?
S2 C10 1.7267(9) . ?
S3 C15 1.7057(11) . ?
S3 C16 1.7203(11) . ?
O1 C6 1.2204(14) . ?
O2 C12 1.2175(14) . ?
O3 C18 1.2306(14) . ?
C1 C2 1.5166(13) . ?
C1 C14 1.5191(14) . ?
C1 C8 1.5217(15) . ?
C2 C3 1.3697(16) . ?
C2 C5 1.4278(16) . ?
C4 C5 1.3745(14) . ?
C4 C6 1.4744(16) . ?
C6 C7 1.495(2) . ?
C8 C9 1.3714(14) . ?
C8 C11 1.4227(13) . ?
C10 C11 1.3695(15) . ?
C10 C12 1.4713(15) . ?
C12 C13 1.5020(16) . ?
C14 C15 1.3740(16) . ?
C14 C17 1.4254(14) . ?
C16 C17 1.3816(15) . ?
C16 C18 1.4681(15) . ?
C18 C19 1.4965(17) . ?
C24 C25 1.501(4) . ?
O4 C25 1.198(3) . ?
C25 C26 1.478(5) . ?
